data_2243314
loop_
_publ_author_name
'Mirzaei, Masoud'
'Tahmasebi, Morteza'
'Mague, Joel T.'

_publ_section_title
;
 A redetermination of the crystal structure of the mannitol complex
 NH~4~[Mo~2~O~5~(C~6~H~11~O~6~)]&#x00B7;H~2~O: hydrogen-bonding scheme and
 Hirshfeld surface analysis
;
_journal_issue 4
_journal_name_full 'Acta Crystallographica Section E'
_journal_page_first 518
_journal_page_last 522
_journal_paper_doi 10.1107/S2056989020002935
_journal_volume 76
_journal_year 2020
_chemical_absolute_configuration ad
_chemical_formula_iupac 'N H4 [Mo2 (C6 H11 O6) O5], H2 O'
_chemical_formula_moiety 'H4 N +, C6 H11 Mo2 O11 -, H2 O'
_chemical_formula_sum 'C6 H17 Mo2 N O12'
_chemical_formula_weight 487.08
_chemical_name_systematic
'Ammonium \m-oxido-\m-[1,5,6-trihydroxyhexane-2,3,4-tris(olato)]bis[dioxidomolybdenum(V)] monohydrate'
_space_group_crystal_system monoclinic
_space_group_IT_number 4
_space_group_name_Hall 'P 2yb'
_space_group_name_H-M_alt 'P 1 21 1'
_atom_sites_solution_hydrogens mixed
_atom_sites_solution_primary dual
_atom_sites_solution_secondary difmap
_audit_creation_method SHELXL-2018/3
_cell_angle_alpha 90
_cell_angle_beta 99.664(3)
_cell_angle_gamma 90
_cell_formula_units_Z 2
_cell_length_a 8.1775(17)
_cell_length_b 6.7722(14)
_cell_length_c 12.305(3)
_cell_measurement_reflns_used 9659
_cell_measurement_temperature 150(2)
_cell_measurement_theta_max 29.624
_cell_measurement_theta_min 2.526
_cell_volume 671.8(3)
_computing_cell_refinement
;
<i>SAINT</i> (Bruker, 2016)
;
_computing_data_collection
;
<i>APEX3</i> (Bruker, 2016)
;
_computing_data_reduction
;
<i>SAINT</i> (Bruker, 2016)
;
_computing_molecular_graphics
;
<i>DIAMOND</i> (Brandenburg & Putz, 2012)
;
_computing_publication_material
;
<i>SHELXTL</i> (Sheldrick, 2008)
;
_computing_structure_refinement
;
<i>SHELXL2018/1</i> (Sheldrick, 2015<i>b</i>)
;
_computing_structure_solution
;
<i>SHELXT</i> (Sheldrick, 2015<i>a</i>)
;
_diffrn_ambient_temperature 150(2)
_diffrn_detector_area_resol_mean 8.3333
_diffrn_measured_fraction_theta_full 0.992
_diffrn_measured_fraction_theta_max 0.986
_diffrn_measurement_device_type 'Bruker SMART APEX CCD'
_diffrn_measurement_method '\f and \w scans'
_diffrn_radiation_monochromator graphite
_diffrn_radiation_type MoK\a
_diffrn_radiation_wavelength 0.71073
_diffrn_reflns_av_R_equivalents 0.0243
_diffrn_reflns_av_unetI/netI 0.0266
_diffrn_reflns_limit_h_max 10
_diffrn_reflns_limit_h_min -11
_diffrn_reflns_limit_k_max 9
_diffrn_reflns_limit_k_min -9
_diffrn_reflns_limit_l_max 17
_diffrn_reflns_limit_l_min -17
_diffrn_reflns_number 12645
_diffrn_reflns_theta_full 29.500
_diffrn_reflns_theta_max 29.624
_diffrn_reflns_theta_min 1.679
_diffrn_source 'fine-focus sealed tube'
_exptl_absorpt_coefficient_mu 1.932
_exptl_absorpt_correction_T_max 0.88
_exptl_absorpt_correction_T_min 0.61
_exptl_absorpt_correction_type multi-scan
_exptl_absorpt_process_details
;
(<i>SADABS</i>; Krause <i>et al.</i>, 2015)
;
_exptl_crystal_colour colourless
_exptl_crystal_density_diffrn 2.408
_exptl_crystal_density_method 'not measured'
_exptl_crystal_description plate
_exptl_crystal_F_000 480
_exptl_crystal_size_max 0.283
_exptl_crystal_size_mid 0.174
_exptl_crystal_size_min 0.067
_refine_diff_density_max 0.905
_refine_diff_density_min -0.513
_refine_ls_abs_structure_details
;
Flack <i>x</i> determined using 1454 quotients
[(<i>I</i>^+^)-(<i>I</i>^-^)]/[(<i>I</i>^+^)+(<i>I</i>^-^)]
(Parsons <i>et al.</i>, 2013).
;
_refine_ls_abs_structure_Flack -0.026(16)
_refine_ls_extinction_method none
_refine_ls_goodness_of_fit_ref 1.054
_refine_ls_hydrogen_treatment constr
_refine_ls_matrix_type full
_refine_ls_number_parameters 190
_refine_ls_number_reflns 3598
_refine_ls_number_restraints 1
_refine_ls_restrained_S_all 1.054
_refine_ls_R_factor_all 0.0199
_refine_ls_R_factor_gt 0.0187
_refine_ls_shift/su_max 0.001
_refine_ls_shift/su_mean 0.000
_refine_ls_structure_factor_coef Fsqd
_refine_ls_weighting_details 'w=1/[\s^2^(Fo^2^)+(0.0303P)^2^] where P=(Fo^2^+2Fc^2^)/3'
_refine_ls_weighting_scheme calc
_refine_ls_wR_factor_gt 0.0491
_refine_ls_wR_factor_ref 0.0495
_reflns_number_gt 3407
_reflns_number_total 3598
_reflns_threshold_expression 'I > 2\s(I)'
_cod_data_source_file hb7879sup1.cif
_cod_data_source_block I
_cod_original_cell_volume 671.8(2)
_cod_original_sg_symbol_H-M 'P 21'
_cod_database_code 2243314
_shelx_space_group_comment
;
The symmetry employed for this shelxl refinement is uniquely defined
by the following loop, which should always be used as a source of
symmetry information in preference to the above space-group names.
They are only intended as comments.
;
_shelx_estimated_absorpt_t_min 0.611
_shelx_estimated_absorpt_t_max 0.881

loop_
_space_group_symop_operation_xyz
'x, y, z'
'-x, y+1/2, -z'

loop_
_atom_site_type_symbol
_atom_site_label
_atom_site_fract_x
_atom_site_fract_y
_atom_site_fract_z
_atom_site_U_iso_or_equiv
_atom_site_adp_type
_atom_site_calc_flag
_atom_site_occupancy
_atom_site_disorder_assembly
_atom_site_disorder_group
Mo Mo1 0.73216(3) 0.83802(4) 0.15779(2) 0.00976(7) Uani d 1 . .
Mo Mo2 0.34681(3) 0.84715(3) 0.16065(2) 0.00929(7) Uani d 1 . .
O O1 0.8054(3) 0.7655(4) 0.04086(19) 0.0185(5) Uani d 1 . .
O O2 0.8566(3) 1.0290(4) 0.2099(2) 0.0189(5) Uani d 1 . .
O O3 0.2139(3) 0.7705(4) 0.04573(19) 0.0168(5) Uani d 1 . .
O O4 0.2581(3) 1.0501(4) 0.2096(2) 0.0182(5) Uani d 1 . .
O O5 0.5254(3) 0.9641(3) 0.09446(18) 0.0117(4) Uani d 1 . .
O O6 0.8084(3) 0.6119(3) 0.24906(19) 0.0127(4) Uani d 1 . .
O O7 0.5241(3) 0.5776(3) 0.10930(17) 0.0124(4) Uani d 1 . .
H H7 0.506325 0.541607 0.040453 0.019 Uiso d 1 . .
O O8 0.5670(2) 0.8230(4) 0.27874(15) 0.0095(4) Uani d 1 . .
O O9 0.2980(3) 0.6327(3) 0.25489(19) 0.0131(5) Uani d 1 . .
O O10 0.4487(3) 0.6669(3) 0.55252(18) 0.0148(5) Uani d 1 . .
H H10 0.403779 0.570084 0.583505 0.022 Uiso d 1 . .
O O11 0.1432(3) 0.5102(4) 0.5185(2) 0.0193(5) Uani d 1 . .
H H11 0.142714 0.406135 0.477050 0.029 Uiso d 1 . .
C C1 0.5738(4) 0.4105(5) 0.1814(3) 0.0137(6) Uani d 1 . .
H H1A 0.640081 0.315372 0.145831 0.016 Uiso calc 1 . .
H H1B 0.475537 0.341650 0.200268 0.016 Uiso calc 1 . .
C C2 0.6776(4) 0.4998(5) 0.2839(2) 0.0123(6) Uani d 1 . .
H H2 0.725734 0.392308 0.335185 0.015 Uiso calc 1 . .
C C3 0.5819(4) 0.6456(4) 0.3449(3) 0.0107(6) Uani d 1 . .
H H3 0.648235 0.674825 0.419035 0.013 Uiso calc 1 . .
C C4 0.4041(4) 0.5921(5) 0.3577(2) 0.0116(6) Uani d 1 . .
H H4 0.398270 0.448370 0.375349 0.014 Uiso calc 1 . .
C C5 0.3477(4) 0.7141(4) 0.4496(3) 0.0119(6) Uani d 1 . .
H H5 0.365147 0.856715 0.433853 0.014 Uiso calc 1 . .
C C6 0.1656(4) 0.6852(5) 0.4567(3) 0.0160(6) Uani d 1 . .
H H6A 0.124332 0.801416 0.492730 0.019 Uiso calc 1 . .
H H6B 0.100498 0.673866 0.381457 0.019 Uiso calc 1 . .
O O12 0.1166(3) 0.1850(4) 0.3922(2) 0.0268(6) Uani d 1 . .
H H12A 0.172118 0.125773 0.347290 0.040 Uiso d 1 . .
H H12B 0.039628 0.100843 0.401180 0.040 Uiso d 1 . .
N N1 0.0369(3) 0.3889(4) 0.1356(2) 0.0167(6) Uani d 1 . .
H H1C 0.107045 0.457351 0.183173 0.025 Uiso d 1 . .
H H1D -0.050964 0.461341 0.111363 0.025 Uiso d 1 . .
H H1E 0.006546 0.282251 0.167903 0.025 Uiso d 1 . .
H H1F 0.085396 0.354261 0.079803 0.025 Uiso d 1 . .

loop_
_atom_site_aniso_label
_atom_site_aniso_U_11
_atom_site_aniso_U_22
_atom_site_aniso_U_33
_atom_site_aniso_U_12
_atom_site_aniso_U_13
_atom_site_aniso_U_23
Mo1 0.00916(12) 0.00909(11) 0.01150(11) -0.00040(13) 0.00308(8) 0.00066(13)
Mo2 0.00860(12) 0.00943(11) 0.00969(11) 0.00069(13) 0.00110(8) 0.00059(13)
O1 0.0198(13) 0.0200(11) 0.0174(11) 0.0015(10) 0.0078(10) 0.0001(10)
O2 0.0150(12) 0.0170(12) 0.0240(13) -0.0051(10) 0.0007(10) 0.0000(10)
O3 0.0140(12) 0.0201(11) 0.0154(11) -0.0008(9) -0.0007(9) 0.0013(9)
O4 0.0171(13) 0.0155(12) 0.0235(14) 0.0050(10) 0.0076(11) 0.0009(10)
O5 0.0123(11) 0.0098(10) 0.0132(10) 0.0010(8) 0.0026(8) 0.0013(8)
O6 0.0116(11) 0.0103(11) 0.0166(11) -0.0011(9) 0.0034(9) 0.0005(9)
O7 0.0177(12) 0.0097(10) 0.0100(10) 0.0007(9) 0.0026(8) -0.0022(8)
O8 0.0111(9) 0.0068(10) 0.0107(8) 0.0006(9) 0.0022(7) 0.0018(9)
O9 0.0134(11) 0.0113(10) 0.0144(12) -0.0025(9) 0.0020(9) 0.0006(9)
O10 0.0161(12) 0.0149(11) 0.0133(11) -0.0009(9) 0.0020(9) 0.0005(8)
O11 0.0227(13) 0.0148(11) 0.0227(12) -0.0041(10) 0.0104(10) -0.0012(10)
C1 0.0159(16) 0.0085(13) 0.0179(14) -0.0005(11) 0.0060(12) 0.0010(11)
C2 0.0128(15) 0.0108(14) 0.0142(14) 0.0011(11) 0.0051(12) 0.0027(11)
C3 0.0128(15) 0.0077(13) 0.0111(13) 0.0011(11) 0.0002(12) 0.0015(11)
C4 0.0144(15) 0.0093(13) 0.0113(14) -0.0001(11) 0.0025(12) 0.0007(11)
C5 0.0142(15) 0.0084(13) 0.0132(14) 0.0016(11) 0.0025(12) 0.0014(11)
C6 0.0132(16) 0.0177(16) 0.0175(16) 0.0003(13) 0.0035(13) 0.0005(12)
O12 0.0233(14) 0.0271(14) 0.0336(15) -0.0079(11) 0.0148(12) -0.0136(12)
N1 0.0136(14) 0.0153(16) 0.0215(13) 0.0004(9) 0.0043(11) -0.0041(10)

loop_
_atom_type_symbol
_atom_type_description
_atom_type_scat_dispersion_real
_atom_type_scat_dispersion_imag
_atom_type_scat_source
C C 0.0033 0.0016 'International Tables Vol C Tables 4.2.6.8 and 6.1.1.4'
H H 0.0000 0.0000 'International Tables Vol C Tables 4.2.6.8 and 6.1.1.4'
Mo Mo -1.6832 0.6857 'International Tables Vol C Tables 4.2.6.8 and 6.1.1.4'
O O 0.0106 0.0060 'International Tables Vol C Tables 4.2.6.8 and 6.1.1.4'
N N 0.0061 0.0033 'International Tables Vol C Tables 4.2.6.8 and 6.1.1.4'

loop_
_geom_angle_atom_site_label_1
_geom_angle_atom_site_label_2
_geom_angle_atom_site_label_3
_geom_angle_site_symmetry_1
_geom_angle_site_symmetry_3
_geom_angle
_geom_angle_publ_flag
O2 Mo1 O1 . . 105.18(12) ?
O2 Mo1 O5 . . 104.04(11) ?
O1 Mo1 O5 . . 101.08(10) ?
O2 Mo1 O6 . . 105.54(11) ?
O1 Mo1 O6 . . 97.81(11) ?
O5 Mo1 O6 . . 139.04(9) ?
O2 Mo1 O8 . . 100.26(11) ?
O1 Mo1 O8 . . 154.56(10) ?
O5 Mo1 O8 . . 72.27(8) ?
O6 Mo1 O8 . . 75.09(9) ?
O2 Mo1 O7 . . 169.57(10) ?
O1 Mo1 O7 . . 85.19(10) ?
O5 Mo1 O7 . . 72.31(8) ?
O6 Mo1 O7 . . 73.48(9) ?
O8 Mo1 O7 . . 69.37(8) ?
O2 Mo1 Mo2 . . 121.00(9) ?
O1 Mo1 Mo2 . . 120.21(8) ?
O5 Mo1 Mo2 . . 35.97(6) ?
O6 Mo1 Mo2 . . 103.50(7) ?
O8 Mo1 Mo2 . . 42.05(5) ?
O7 Mo1 Mo2 . . 50.52(5) ?
O4 Mo2 O3 . . 106.63(12) ?
O4 Mo2 O9 . . 104.41(11) ?
O3 Mo2 O9 . . 95.78(11) ?
O4 Mo2 O5 . . 102.25(11) ?
O3 Mo2 O5 . . 101.17(10) ?
O9 Mo2 O5 . . 142.62(10) ?
O4 Mo2 O8 . . 100.51(11) ?
O3 Mo2 O8 . . 152.85(11) ?
O9 Mo2 O8 . . 76.66(9) ?
O5 Mo2 O8 . . 73.08(8) ?
O4 Mo2 O7 . . 169.36(10) ?
O3 Mo2 O7 . . 83.30(10) ?
O9 Mo2 O7 . . 77.80(9) ?
O5 Mo2 O7 . . 71.48(8) ?
O8 Mo2 O7 . . 69.65(8) ?
O4 Mo2 Mo1 . . 120.20(9) ?
O3 Mo2 Mo1 . . 118.74(8) ?
O9 Mo2 Mo1 . . 107.31(7) ?
O5 Mo2 Mo1 . . 35.58(6) ?
O8 Mo2 Mo1 . . 43.31(5) ?
O7 Mo2 Mo1 . . 49.85(5) ?
Mo1 O5 Mo2 . . 108.45(10) ?
C2 O6 Mo1 . . 114.04(18) ?
C1 O7 Mo1 . . 107.42(18) ?
C1 O7 Mo2 . . 122.26(18) ?
Mo1 O7 Mo2 . . 79.63(7) ?
C1 O7 H7 . . 111.1 ?
Mo1 O7 H7 . . 115.7 ?
Mo2 O7 H7 . . 116.5 ?
C3 O8 Mo2 . . 115.55(17) ?
C3 O8 Mo1 . . 114.93(17) ?
Mo2 O8 Mo1 . . 94.64(7) ?
C4 O9 Mo2 . . 121.01(19) ?
C5 O10 H10 . . 109.5 ?
C6 O11 H11 . . 110.2 ?
O7 C1 C2 . . 104.9(2) ?
O7 C1 H1A . . 110.8 ?
C2 C1 H1A . . 110.8 ?
O7 C1 H1B . . 110.8 ?
C2 C1 H1B . . 110.8 ?
H1A C1 H1B . . 108.8 ?
O6 C2 C1 . . 107.6(2) ?
O6 C2 C3 . . 105.8(2) ?
C1 C2 C3 . . 113.7(3) ?
O6 C2 H2 . . 109.8 ?
C1 C2 H2 . . 109.8 ?
C3 C2 H2 . . 109.8 ?
O8 C3 C2 . . 105.2(2) ?
O8 C3 C4 . . 105.3(2) ?
C2 C3 C4 . . 118.0(3) ?
O8 C3 H3 . . 109.3 ?
C2 C3 H3 . . 109.3 ?
C4 C3 H3 . . 109.3 ?
O9 C4 C5 . . 109.6(2) ?
O9 C4 C3 . . 107.9(2) ?
C5 C4 C3 . . 110.9(3) ?
O9 C4 H4 . . 109.5 ?
C5 C4 H4 . . 109.5 ?
C3 C4 H4 . . 109.5 ?
O10 C5 C6 . . 110.3(3) ?
O10 C5 C4 . . 109.5(2) ?
C6 C5 C4 . . 113.1(3) ?
O10 C5 H5 . . 107.9 ?
C6 C5 H5 . . 107.9 ?
C4 C5 H5 . . 107.9 ?
O11 C6 C5 . . 110.5(3) ?
O11 C6 H6A . . 109.6 ?
C5 C6 H6A . . 109.6 ?
O11 C6 H6B . . 109.6 ?
C5 C6 H6B . . 109.6 ?
H6A C6 H6B . . 108.1 ?
H12A O12 H12B . . 104.1 ?
H1C N1 H1D . . 109.6 ?
H1C N1 H1E . . 109.5 ?
H1D N1 H1E . . 109.5 ?
H1C N1 H1F . . 109.3 ?
H1D N1 H1F . . 109.5 ?
H1E N1 H1F . . 109.4 ?

loop_
_geom_bond_atom_site_label_1
_geom_bond_atom_site_label_2
_geom_bond_site_symmetry_2
_geom_bond_distance
_geom_bond_publ_flag
Mo1 O2 . 1.703(2) ?
Mo1 O1 . 1.720(2) ?
Mo1 O5 . 1.937(2) ?
Mo1 O6 . 1.939(2) ?
Mo1 O8 . 2.1733(19) ?
Mo1 O7 . 2.454(2) ?
Mo1 Mo2 . 3.1579(7) ?
Mo2 O4 . 1.710(2) ?
Mo2 O3 . 1.713(2) ?
Mo2 O9 . 1.941(2) ?
Mo2 O5 . 1.955(2) ?
Mo2 O8 . 2.1220(19) ?
Mo2 O7 . 2.478(2) ?
O6 C2 . 1.435(4) ?
O7 C1 . 1.453(4) ?
O7 H7 . 0.8700 ?
O8 C3 . 1.444(4) ?
O9 C4 . 1.436(4) ?
O10 C5 . 1.427(4) ?
O10 H10 . 0.8700 ?
O11 C6 . 1.437(4) ?
O11 H11 . 0.8699 ?
C1 C2 . 1.522(5) ?
C1 H1A . 0.9900 ?
C1 H1B . 0.9900 ?
C2 C3 . 1.532(4) ?
C2 H2 . 1.0000 ?
C3 C4 . 1.532(4) ?
C3 H3 . 1.0000 ?
C4 C5 . 1.532(4) ?
C4 H4 . 1.0000 ?
C5 C6 . 1.519(4) ?
C5 H5 . 1.0000 ?
C6 H6A . 0.9900 ?
C6 H6B . 0.9900 ?
O12 H12A . 0.8700 ?
O12 H12B . 0.8699 ?
N1 H1C . 0.8800 ?
N1 H1D . 0.8798 ?
N1 H1E . 0.8800 ?
N1 H1F . 0.8800 ?

loop_
_geom_hbond_atom_site_label_D
_geom_hbond_atom_site_label_H
_geom_hbond_atom_site_label_A
_geom_hbond_site_symmetry_A
_geom_hbond_distance_DH
_geom_hbond_distance_HA
_geom_hbond_distance_DA
_geom_hbond_angle_DHA
_geom_hbond_publ_flag
N1 H1D O1 1_455 0.88 2.46 3.272(4) 154 yes
N1 H1E O2 1_445 0.88 2.22 3.066(4) 162 yes
N1 H1F O1 2_645 0.88 1.95 2.831(4) 177 yes
O7 H7 O5 2_645 0.87 1.72 2.589(3) 178 yes
O10 H10 O8 2_646 0.87 2.37 3.137(3) 148 yes
O12 H12A O4 1_545 0.87 2.01 2.845(4) 162 yes
O12 H12B O11 2_546 0.87 2.02 2.812(3) 151 yes
C4 H4 O10 2_646 1.00 2.37 3.243(4) 145 yes
C5 H5 O10 2_656 1.00 2.58 3.491(4) 151 yes

loop_
_geom_torsion_atom_site_label_1
_geom_torsion_atom_site_label_2
_geom_torsion_atom_site_label_3
_geom_torsion_atom_site_label_4
_geom_torsion_site_symmetry_1
_geom_torsion_site_symmetry_2
_geom_torsion_site_symmetry_3
_geom_torsion_site_symmetry_4
_geom_torsion
_geom_torsion_publ_flag
Mo1 O7 C1 C2 . . . . 25.7(3) ?
Mo2 O7 C1 C2 . . . . -62.9(3) ?
Mo1 O6 C2 C1 . . . . 64.9(3) ?
Mo1 O6 C2 C3 . . . . -57.1(3) ?
O7 C1 C2 O6 . . . . -55.2(3) ?
O7 C1 C2 C3 . . . . 61.7(3) ?
Mo2 O8 C3 C2 . . . . 93.0(2) ?
Mo1 O8 C3 C2 . . . . -15.7(3) ?
Mo2 O8 C3 C4 . . . . -32.3(3) ?
Mo1 O8 C3 C4 . . . . -141.03(18) ?
O6 C2 C3 O8 . . . . 42.6(3) ?
C1 C2 C3 O8 . . . . -75.3(3) ?
O6 C2 C3 C4 . . . . 159.6(3) ?
C1 C2 C3 C4 . . . . 41.6(4) ?
Mo2 O9 C4 C5 . . . . 88.7(3) ?
Mo2 O9 C4 C3 . . . . -32.1(3) ?
O8 C3 C4 O9 . . . . 38.6(3) ?
C2 C3 C4 O9 . . . . -78.3(3) ?
O8 C3 C4 C5 . . . . -81.4(3) ?
C2 C3 C4 C5 . . . . 161.7(3) ?
O9 C4 C5 O10 . . . . 177.4(2) ?
C3 C4 C5 O10 . . . . -63.6(3) ?
O9 C4 C5 C6 . . . . 54.0(3) ?
C3 C4 C5 C6 . . . . 173.0(3) ?
O10 C5 C6 O11 . . . . -40.3(3) ?
C4 C5 C6 O11 . . . . 82.6(3) ?

_cod_database_fobs_code 2243314
